data_7717256
loop_
_publ_author_name
'Jin, Wan-Ting'
'Xie, Zhen-Lang'
'Su, Xing'
'Gao, Chuan-Hua'
'Hu, Jing'
'Zhou, Zhao-Hui'

_publ_section_title
;
 Iso- and hetero-polyoxovanadium glycolates
 [VIV6O<sub>6</sub>(glyc)<sub>6</sub>M<sup>III</sup>(OH)<sub>6</sub>]<sup>3-</sup>
 (M = V, Cr, Fe, and Al) encapsulating metal hydroxides.
;
_journal_issue 46
_journal_name_full 'Dalton transactions (Cambridge, England : 2003)'
_journal_page_first 18711
_journal_page_last 18719
_journal_paper_doi 10.1039/d4dt02370f
_journal_volume 53
_journal_year 2024
_chemical_formula_moiety 'C12 H18 Al O30 V6, 2(O4 S), 2(H4 N), 6(H2 O), 0.833(N6)'
_chemical_formula_sum 'C12 H38 Al N7 O44 S2 V6'
_chemical_formula_weight 1381.23
_space_group_crystal_system trigonal
_space_group_IT_number 148
_space_group_name_Hall '-R 3'
_space_group_name_H-M_alt 'R -3 :H'
_atom_sites_solution_hydrogens mixed
_atom_sites_solution_primary dual
_audit_creation_date 2024-08-15
_audit_creation_method
;
Olex2 1.5
(compiled 2024.02.16 svn.r378c4104 for OlexSys, GUI svn.r6928)
;
_audit_update_record
;
2024-08-15 deposited with the CCDC.	2024-10-16 downloaded from the CCDC.
;
_cell_angle_alpha 90
_cell_angle_beta 90
_cell_angle_gamma 120
_cell_formula_units_Z 3
_cell_length_a 11.3926(5)
_cell_length_b 11.3926(5)
_cell_length_c 31.4864(18)
_cell_measurement_reflns_used 1624
_cell_measurement_temperature 173.9(6)
_cell_measurement_theta_max 27.1800
_cell_measurement_theta_min 3.5640
_cell_volume 3539.2(3)
_computing_cell_refinement
;
CrysAlisPro, Agilent Technologies,
Version 1.171.36.24 (release 03-12-2012 CrysAlis171 .NET)
(compiled Dec  3 2012,18:21:49)
;
_computing_data_collection
;
CrysAlisPro, Agilent Technologies,
Version 1.171.36.24 (release 03-12-2012 CrysAlis171 .NET)
(compiled Dec  3 2012,18:21:49)
;
_computing_data_reduction
;
CrysAlisPro, Agilent Technologies,
Version 1.171.36.24 (release 03-12-2012 CrysAlis171 .NET)
(compiled Dec  3 2012,18:21:49)
;
_computing_molecular_graphics 'Olex2 1.5 (Dolomanov et al., 2009)'
_computing_publication_material 'Olex2 1.5 (Dolomanov et al., 2009)'
_computing_structure_refinement 'SHELXL 2018/3 (Sheldrick, 2015)'
_computing_structure_solution 'SHELXT 2014/5 (Sheldrick, 2014)'
_diffrn_ambient_temperature 173.9(6)
_diffrn_detector_area_resol_mean 16.1903
_diffrn_measured_fraction_theta_full 0.997
_diffrn_measured_fraction_theta_max 0.892
_diffrn_measurement_details
;
#__ type_ start__ end____ width___ exp.time_
  1 omega  -88.00    8.00   1.0000   25.0000
omega____ theta____ kappa____ phi______ frames
    -      -22.6935  -38.0000  150.0000 96

#__ type_ start__ end____ width___ exp.time_
  2 omega  -86.00  -35.00   1.0000   25.0000
omega____ theta____ kappa____ phi______ frames
    -      -22.6935 -178.0000  -60.0000 51

#__ type_ start__ end____ width___ exp.time_
  3 omega  -41.00   51.00   1.0000   25.0000
omega____ theta____ kappa____ phi______ frames
    -      -22.6935   38.0000  -30.0000 92

#__ type_ start__ end____ width___ exp.time_
  4 omega   57.00   82.00   1.0000   25.0000
omega____ theta____ kappa____ phi______ frames
    -       24.0997  178.0000   60.0000 25
;
_diffrn_measurement_device_type 'Xcalibur, Sapphire3, Gemini ultra'
_diffrn_measurement_method '\w scans'
_diffrn_orient_matrix_UB_11 0.0544626333
_diffrn_orient_matrix_UB_12 0.0066767667
_diffrn_orient_matrix_UB_13 -0.0126851333
_diffrn_orient_matrix_UB_21 -0.0082254000
_diffrn_orient_matrix_UB_22 0.0445562000
_diffrn_orient_matrix_UB_23 -0.0138032000
_diffrn_orient_matrix_UB_31 0.0462205667
_diffrn_orient_matrix_UB_32 0.0559858333
_diffrn_orient_matrix_UB_33 0.0125075333
_diffrn_radiation_monochromator graphite
_diffrn_radiation_type 'Mo K\a'
_diffrn_radiation_wavelength 0.71073
_diffrn_reflns_av_R_equivalents 0.0385
_diffrn_reflns_av_unetI/netI 0.0472
_diffrn_reflns_Laue_measured_fraction_full 0.997
_diffrn_reflns_Laue_measured_fraction_max 0.892
_diffrn_reflns_limit_h_max 14
_diffrn_reflns_limit_h_min -8
_diffrn_reflns_limit_k_max 13
_diffrn_reflns_limit_k_min -14
_diffrn_reflns_limit_l_max 37
_diffrn_reflns_limit_l_min -41
_diffrn_reflns_number 6126
_diffrn_reflns_point_group_measured_fraction_full 0.997
_diffrn_reflns_point_group_measured_fraction_max 0.892
_diffrn_reflns_theta_full 26.000
_diffrn_reflns_theta_max 29.793
_diffrn_reflns_theta_min 3.311
_diffrn_source 'Enhance (Mo) X-ray Source'
_exptl_absorpt_coefficient_mu 1.375
_exptl_absorpt_correction_T_max 1.00000
_exptl_absorpt_correction_T_min 0.98473
_exptl_absorpt_correction_type multi-scan
_exptl_absorpt_process_details
;
CrysAlisPro, Agilent Technologies,
Version 1.171.36.24 (release 03-12-2012 CrysAlis171 .NET)
(compiled Dec  3 2012,18:21:49)
Empirical absorption correction using spherical harmonics,
 implemented in SCALE3 ABSPACK scaling algorithm.
;
_exptl_crystal_colour 'light blue'
_exptl_crystal_colour_modifier light
_exptl_crystal_colour_primary blue
_exptl_crystal_density_diffrn 1.944
_exptl_crystal_description block
_exptl_crystal_F_000 2082
_exptl_crystal_size_max 0.2
_exptl_crystal_size_mid 0.2
_exptl_crystal_size_min 0.1
_refine_diff_density_max 1.366
_refine_diff_density_min -0.650
_refine_diff_density_rms 0.121
_refine_ls_extinction_method none
_refine_ls_goodness_of_fit_ref 1.064
_refine_ls_hydrogen_treatment mixed
_refine_ls_matrix_type full
_refine_ls_number_parameters 119
_refine_ls_number_reflns 2018
_refine_ls_number_restraints 6
_refine_ls_restrained_S_all 1.063
_refine_ls_R_factor_all 0.0710
_refine_ls_R_factor_gt 0.0582
_refine_ls_shift/su_max 0.000
_refine_ls_shift/su_mean 0.000
_refine_ls_structure_factor_coef Fsqd
_refine_ls_weighting_details 'w=1/[\s^2^(Fo^2^)+(0.0798P)^2^+22.9439P] where P=(Fo^2^+2Fc^2^)/3'
_refine_ls_weighting_scheme calc
_refine_ls_wR_factor_gt 0.1530
_refine_ls_wR_factor_ref 0.1618
_reflns_Friedel_coverage 0.000
_reflns_number_gt 1691
_reflns_number_total 2018
_reflns_threshold_expression 'I > 2\s(I)'
_cod_data_source_file d4dt02370f2.cif
_cod_data_source_block alv6
_cod_depositor_comments 'Adding full bibliography for 7717254--7717257.cif.'
_cod_original_cell_volume 3539.2(4)
_cod_original_sg_symbol_H-M 'R -3'
_cod_database_code 7717256
_shelx_shelxl_version_number 2018/3
_shelx_space_group_comment
;
The symmetry employed for this shelxl refinement is uniquely defined
by the following loop, which should always be used as a source of
symmetry information in preference to the above space-group names.
They are only intended as comments.
;
_reflns_odcompleteness_completeness 99.84
_reflns_odcompleteness_iscentric 1
_reflns_odcompleteness_theta 27.42
_olex2_refinement_description
;
1. Fixed Uiso
 At 1.2 times of:
  All C(H,H) groups, All O(H,H,H,H,H) groups
2. Restrained distances
 O1W-H1WB = O1W-H1WA
 0.85 with sigma of 0.02
 H1WB-H1WA
 1.39 with sigma of 0.02
 N1-H1C
 0.85 with sigma of 0.02
 N1-H1D
 0.85 with sigma of 0.02
 H1C-H1D
 1.39 with sigma of 0.02
3. Others
 Fixed Sof: N2(0.833333)
4.a Secondary CH2 refined with riding coordinates:
 C1(H1A,H1B)
;
_olex2_date_sample_completion 2016-09-23
_olex2_date_sample_data_collection 2016-09-23
_olex2_submission_special_instructions 'No special instructions were received'

loop_
_space_group_symop_operation_xyz
'x, y, z'
'-y, x-y, z'
'-x+y, -x, z'
'x+2/3, y+1/3, z+1/3'
'-y+2/3, x-y+1/3, z+1/3'
'-x+y+2/3, -x+1/3, z+1/3'
'x+1/3, y+2/3, z+2/3'
'-y+1/3, x-y+2/3, z+2/3'
'-x+y+1/3, -x+2/3, z+2/3'
'-x, -y, -z'
'y, -x+y, -z'
'x-y, x, -z'
'-x+2/3, -y+1/3, -z+1/3'
'y+2/3, -x+y+1/3, -z+1/3'
'x-y+2/3, x+1/3, -z+1/3'
'-x+1/3, -y+2/3, -z+2/3'
'y+1/3, -x+y+2/3, -z+2/3'
'x-y+1/3, x+2/3, -z+2/3'

loop_
_atom_site_label
_atom_site_type_symbol
_atom_site_fract_x
_atom_site_fract_y
_atom_site_fract_z
_atom_site_U_iso_or_equiv
_atom_site_adp_type
_atom_site_occupancy
_atom_site_site_symmetry_order
_atom_site_calc_flag
_atom_site_refinement_flags_posn
_atom_site_refinement_flags_adp
_atom_site_refinement_flags_occupancy
_atom_site_disorder_assembly
_atom_site_disorder_group
V1 V 0.68872(6) 0.62632(6) 0.34273(2) 0.0213(2) Uani 1 1 d . . . . .
S1 S 0.666667 0.333333 0.19988(5) 0.0206(3) Uani 1 3 d S T P . .
Al1 Al 0.666667 0.333333 0.333333 0.0122(5) Uani 1 6 d S T P . .
O5 O 0.6055(2) 0.4347(2) 0.36477(8) 0.0161(5) Uani 1 1 d . . . . .
O1 O 0.5304(3) 0.5431(3) 0.30576(9) 0.0232(6) Uani 1 1 d . . . . .
O2 O 0.7651(3) 0.7473(3) 0.29236(10) 0.0287(6) Uani 1 1 d . . . . .
O6 O 0.7354(3) 0.4741(3) 0.21589(9) 0.0320(7) Uani 1 1 d . . . . .
O4 O 0.6567(3) 0.7038(3) 0.37914(10) 0.0352(7) Uani 1 1 d . . . . .
O7 O 0.666667 0.333333 0.15347(16) 0.0410(14) Uani 1 3 d S T P . .
O3 O 0.7279(4) 0.7682(3) 0.22404(11) 0.0449(9) Uani 1 1 d . . . . .
N1 N 1.000000 1.000000 0.2732(2) 0.0367(15) Uani 1 3 d DS T P . .
C2 C 0.6887(4) 0.7133(4) 0.25863(15) 0.0314(9) Uani 1 1 d . . . . .
C1 C 0.5453(4) 0.5988(5) 0.26506(15) 0.0348(10) Uani 1 1 d . . . . .
H1A H 0.482623 0.632376 0.261583 0.042 Uiso 1 1 calc R U . . .
H1B H 0.523878 0.529186 0.243851 0.042 Uiso 1 1 calc R U . . .
O1W O 0.9893(7) 0.7223(5) 0.1941(2) 0.105(2) Uani 1 1 d D . . . .
H5 H 0.606(9) 0.426(9) 0.387(3) 0.127 Uiso 1 1 d . U . . .
H1WA H 0.976(9) 0.785(6) 0.183(2) 0.127 Uiso 1 1 d D U . . .
H1WB H 1.023(9) 0.751(8) 0.2193(14) 0.127 Uiso 1 1 d D U . . .
H1C H 1.000000 1.000000 0.2467(6) 0.127 Uiso 1 3 d DS U P . .
H1D H 0.989(11) 1.063(7) 0.2840(13) 0.127 Uiso 1 1 d D U . . .
N2 N 0.462(3) 0.686(6) 0.1656(9) 0.252(10) Uiso 0.8333 1 d . . P . .

loop_
_atom_site_aniso_label
_atom_site_aniso_U_11
_atom_site_aniso_U_22
_atom_site_aniso_U_33
_atom_site_aniso_U_23
_atom_site_aniso_U_13
_atom_site_aniso_U_12
V1 0.0243(4) 0.0161(3) 0.0263(4) -0.0002(2) -0.0019(2) 0.0123(3)
S1 0.0228(5) 0.0228(5) 0.0161(7) 0.000 0.000 0.0114(2)
Al1 0.0113(7) 0.0113(7) 0.0141(11) 0.000 0.000 0.0057(3)
O5 0.0171(12) 0.0162(12) 0.0180(11) -0.0007(9) -0.0003(9) 0.0105(10)
O1 0.0231(13) 0.0217(13) 0.0276(14) 0.0054(10) -0.0016(10) 0.0134(11)
O2 0.0298(15) 0.0165(13) 0.0380(16) 0.0087(11) 0.0016(12) 0.0101(11)
O6 0.0387(17) 0.0207(14) 0.0300(15) -0.0005(11) -0.0012(13) 0.0099(13)
O4 0.0447(18) 0.0312(16) 0.0394(18) -0.0078(13) -0.0015(14) 0.0263(15)
O7 0.053(2) 0.053(2) 0.017(2) 0.000 0.000 0.0266(11)
O3 0.055(2) 0.0369(18) 0.0360(18) 0.0148(15) 0.0058(15) 0.0178(17)
N1 0.037(2) 0.037(2) 0.036(4) 0.000 0.000 0.0184(11)
C2 0.037(2) 0.024(2) 0.037(2) 0.0098(17) 0.0029(18) 0.0181(18)
C1 0.030(2) 0.036(2) 0.036(2) 0.0116(18) -0.0057(18) 0.0147(19)
O1W 0.104(4) 0.061(3) 0.104(5) 0.025(3) -0.046(4) 0.006(3)

loop_
_atom_type_symbol
_atom_type_description
_atom_type_scat_dispersion_real
_atom_type_scat_dispersion_imag
_atom_type_scat_source
C C 0.0033 0.0016 'International Tables Vol C Tables 4.2.6.8 and 6.1.1.4'
H H 0.0000 0.0000 'International Tables Vol C Tables 4.2.6.8 and 6.1.1.4'
Al Al 0.0645 0.0514 'International Tables Vol C Tables 4.2.6.8 and 6.1.1.4'
N N 0.0061 0.0033 'International Tables Vol C Tables 4.2.6.8 and 6.1.1.4'
O O 0.0106 0.0060 'International Tables Vol C Tables 4.2.6.8 and 6.1.1.4'
S S 0.1246 0.1234 'International Tables Vol C Tables 4.2.6.8 and 6.1.1.4'
V V 0.3005 0.5294 'International Tables Vol C Tables 4.2.6.8 and 6.1.1.4'

loop_
_geom_angle_atom_site_label_1
_geom_angle_atom_site_label_2
_geom_angle_atom_site_label_3
_geom_angle
_geom_angle_site_symmetry_1
_geom_angle_site_symmetry_3
_geom_angle_publ_flag
O5 V1 O5 68.99(12) . 17 ?
O1 V1 O5 70.73(10) 17 17 ?
O1 V1 O5 81.92(10) . . ?
O1 V1 O5 85.65(10) . 17 ?
O1 V1 O5 94.69(11) 17 . ?
O1 V1 O1 155.61(11) . 17 ?
O1 V1 O2 80.72(12) . . ?
O2 V1 O5 80.58(10) . 17 ?
O2 V1 O5 145.88(11) . . ?
O2 V1 O1 89.29(12) . 17 ?
O4 V1 O5 165.09(13) . 17 ?
O4 V1 O5 103.73(14) . . ?
O4 V1 O1 106.61(15) . . ?
O4 V1 O1 97.67(14) . 17 ?
O4 V1 O2 109.29(15) . . ?
O6 S1 O6 108.98(13) 3_665 . ?
O6 S1 O6 108.98(13) 2_655 . ?
O6 S1 O6 108.98(13) 3_665 2_655 ?
O7 S1 O6 109.96(13) . . ?
O7 S1 O6 109.96(13) . 3_665 ?
O7 S1 O6 109.96(13) . 2_655 ?
O5 Al1 O5 95.29(10) 3_665 2_655 ?
O5 Al1 O5 180.0 17 2_655 ?
O5 Al1 O5 95.29(10) 2_655 . ?
O5 Al1 O5 84.71(10) 18_545 . ?
O5 Al1 O5 95.29(10) 16_655 17 ?
O5 Al1 O5 84.71(10) 16_655 2_655 ?
O5 Al1 O5 95.29(10) 16_655 18_545 ?
O5 Al1 O5 84.71(10) 18_545 2_655 ?
O5 Al1 O5 95.29(10) 17 18_545 ?
O5 Al1 O5 84.71(10) 17 . ?
O5 Al1 O5 84.71(10) 16_655 3_665 ?
O5 Al1 O5 95.29(10) 3_665 . ?
O5 Al1 O5 84.71(10) 17 3_665 ?
O5 Al1 O5 180.0 18_545 3_665 ?
O5 Al1 O5 180.00(12) 16_655 . ?
V1 O5 V1 93.58(9) . 18_545 ?
V1 O5 H5 118(7) . . ?
V1 O5 H5 123(7) 18_545 . ?
Al1 O5 V1 111.21(12) . . ?
Al1 O5 V1 95.09(10) . 18_545 ?
Al1 O5 H5 113(7) . . ?
V1 O1 V1 112.27(13) . 18_545 ?
C1 O1 V1 116.9(2) . . ?
C1 O1 V1 127.0(3) . 18_545 ?
C2 O2 V1 116.6(3) . . ?
H1C N1 H1D 113(3) . 2_765 ?
H1C N1 H1D 113(3) . . ?
H1C N1 H1D 113(3) . 3_675 ?
H1D N1 H1D 105(4) . 3_675 ?
H1D N1 H1D 105(4) . 2_765 ?
H1D N1 H1D 105(4) 2_765 3_675 ?
O2 C2 C1 114.9(4) . . ?
O3 C2 O2 123.7(4) . . ?
O3 C2 C1 121.5(4) . . ?
O1 C1 C2 110.3(4) . . ?
O1 C1 H1A 109.6 . . ?
O1 C1 H1B 109.6 . . ?
C2 C1 H1A 109.6 . . ?
C2 C1 H1B 109.6 . . ?
H1A C1 H1B 108.1 . . ?
H1WA O1W H1WB 107(3) . . ?
N2 N2 N2 119.8(4) 14_455 15 ?

loop_
_geom_bond_atom_site_label_1
_geom_bond_atom_site_label_2
_geom_bond_distance
_geom_bond_site_symmetry_2
_geom_bond_publ_flag
V1 O5 2.454(3) 17 ?
V1 O5 2.019(2) . ?
V1 O1 1.949(3) . ?
V1 O1 1.993(3) 17 ?
V1 O2 1.993(3) . ?
V1 O4 1.597(3) . ?
S1 O6 1.477(3) . ?
S1 O6 1.477(3) 2_655 ?
S1 O6 1.477(3) 3_665 ?
S1 O7 1.461(5) . ?
Al1 O5 1.899(2) 2_655 ?
Al1 O5 1.899(2) 18_545 ?
Al1 O5 1.899(2) 3_665 ?
Al1 O5 1.899(2) 16_655 ?
Al1 O5 1.899(2) 17 ?
Al1 O5 1.899(2) . ?
O5 H5 0.72(10) . ?
O1 C1 1.402(5) . ?
O2 C2 1.303(5) . ?
O3 C2 1.224(5) . ?
N1 H1C 0.84(2) . ?
N1 H1D 0.859(19) 2_765 ?
N1 H1D 0.859(19) . ?
N1 H1D 0.859(19) 3_675 ?
C2 C1 1.510(6) . ?
C1 H1A 0.9700 . ?
C1 H1B 0.9700 . ?
O1W H1WA 0.87(2) . ?
O1W H1WB 0.87(2) . ?
N2 N2 1.367(15) 15 ?
N2 N2 1.367(15) 14_455 ?

loop_
_geom_torsion_atom_site_label_1
_geom_torsion_atom_site_label_2
_geom_torsion_atom_site_label_3
_geom_torsion_atom_site_label_4
_geom_torsion
_geom_torsion_site_symmetry_1
_geom_torsion_site_symmetry_2
_geom_torsion_site_symmetry_3
_geom_torsion_site_symmetry_4
_geom_torsion_publ_flag
V1 O1 C1 C2 -154.5(3) 18_545 . . . ?
V1 O1 C1 C2 1.7(5) . . . . ?
V1 O2 C2 O3 -170.9(4) . . . . ?
V1 O2 C2 C1 8.8(5) . . . . ?
O5 Al1 O5 V1 179.93(12) 2_655 . . . ?
O5 Al1 O5 V1 -84.22(14) 2_655 . . 18_545 ?
O5 Al1 O5 V1 -95.89(18) 18_545 . . . ?
O5 Al1 O5 V1 -0.07(12) 17 . . . ?
O5 Al1 O5 V1 84.10(18) 3_665 . . . ?
O5 Al1 O5 V1 95.78(14) 17 . . 18_545 ?
O5 Al1 O5 V1 -0.05(9) 18_545 . . 18_545 ?
O5 Al1 O5 V1 179.95(9) 3_665 . . 18_545 ?
O2 C2 C1 O1 -6.7(5) . . . . ?
O3 C2 C1 O1 173.0(4) . . . . ?
